data_2240027
loop_
_publ_author_name
'Li, Yu-long'
'Sun, Hong-shun'
'Jiang, Hong'
'Xu, Ning'
'Xu, Hong'

_publ_section_title
;
 Crystal structure of dimethyl
 3,3'-[(4-chlorophenyl)methylene]bis(1<i>H</i>-indole-2-carboxylate)
;
_journal_issue 10
_journal_name_full 'Acta Crystallographica Section E'
_journal_page_first 259
_journal_page_last 261
_journal_paper_doi 10.1107/S1600536814020686
_journal_volume 70
_journal_year 2014
_chemical_formula_iupac 'C27 H21 Cl N2 O4'
_chemical_formula_moiety 'C27 H21 Cl N2 O4'
_chemical_formula_sum 'C27 H21 Cl N2 O4'
_chemical_formula_weight 472.91
_chemical_name_systematic
;
Dimethyl 3,3'-[(4-chlorophenyl)methylene]bis(1<i>H</i>-indole-2-carboxylate)
;
_space_group_IT_number 2
_symmetry_cell_setting triclinic
_symmetry_space_group_name_Hall '-P 1'
_symmetry_space_group_name_H-M 'P -1'
_atom_sites_solution_hydrogens geom
_atom_sites_solution_primary direct
_atom_sites_solution_secondary difmap
_audit_creation_method SHELXL-97
_cell_angle_alpha 109.58(3)
_cell_angle_beta 111.50(3)
_cell_angle_gamma 91.32(3)
_cell_formula_units_Z 2
_cell_length_a 10.126(2)
_cell_length_b 11.090(2)
_cell_length_c 12.246(2)
_cell_measurement_reflns_used 25
_cell_measurement_temperature 293(2)
_cell_measurement_theta_max 13
_cell_measurement_theta_min 9
_cell_volume 1188.7(6)
_computing_cell_refinement
;
CAD-4 EXPRESS (Enraf--Nonius, 1994)
;
_computing_data_collection
;
CAD-4 EXPRESS (Enraf--Nonius, 1994)
;
_computing_data_reduction
;
XCAD4 (Harms & Wocadlo, 1995)
;
_computing_molecular_graphics
;
SHELXTL (Sheldrick, 2008)
;
_computing_publication_material
;
SHELXTL (Sheldrick, 2008)
;
_computing_structure_refinement
;
SHELXL97 (Sheldrick, 2008)
;
_computing_structure_solution
;
SHELXS97 (Sheldrick, 2008)
;
_diffrn_ambient_temperature 293(2)
_diffrn_measured_fraction_theta_full 1.000
_diffrn_measured_fraction_theta_max 1.000
_diffrn_measurement_device_type 'Enraf--Nonius CAD-4'
_diffrn_measurement_method \w/2\q
_diffrn_radiation_monochromator graphite
_diffrn_radiation_source 'fine-focus sealed tube'
_diffrn_radiation_type MoK\a
_diffrn_radiation_wavelength 0.71073
_diffrn_reflns_av_R_equivalents 0.0239
_diffrn_reflns_av_sigmaI/netI 0.0495
_diffrn_reflns_limit_h_max 12
_diffrn_reflns_limit_h_min 0
_diffrn_reflns_limit_k_max 13
_diffrn_reflns_limit_k_min -13
_diffrn_reflns_limit_l_max 13
_diffrn_reflns_limit_l_min -14
_diffrn_reflns_number 4651
_diffrn_reflns_theta_full 25.37
_diffrn_reflns_theta_max 25.37
_diffrn_reflns_theta_min 1.92
_diffrn_standards_decay_% 1
_diffrn_standards_interval_count 200
_diffrn_standards_interval_time 120
_diffrn_standards_number 3
_exptl_absorpt_coefficient_mu 0.197
_exptl_absorpt_correction_T_max 0.9806
_exptl_absorpt_correction_T_min 0.9433
_exptl_absorpt_correction_type psi-scan
_exptl_absorpt_process_details
;
(North <i>et al.</i>,  1968)
;
_exptl_crystal_colour colourless
_exptl_crystal_density_diffrn 1.321
_exptl_crystal_density_method 'not measured'
_exptl_crystal_description block
_exptl_crystal_F_000 492
_exptl_crystal_size_max 0.30
_exptl_crystal_size_mid 0.20
_exptl_crystal_size_min 0.10
_refine_diff_density_max 0.182
_refine_diff_density_min -0.328
_refine_ls_extinction_method none
_refine_ls_goodness_of_fit_ref 1.008
_refine_ls_hydrogen_treatment constr
_refine_ls_matrix_type full
_refine_ls_number_parameters 307
_refine_ls_number_reflns 4381
_refine_ls_number_restraints 0
_refine_ls_restrained_S_all 1.008
_refine_ls_R_factor_all 0.1038
_refine_ls_R_factor_gt 0.0570
_refine_ls_shift/su_max 0.000
_refine_ls_shift/su_mean 0.000
_refine_ls_structure_factor_coef Fsqd
_refine_ls_weighting_details 'calc w=1/[\s^2^(Fo^2^)+(0.1000P)^2^+0.1000P] where P=(Fo^2^+2Fc^2^)/3'
_refine_ls_weighting_scheme calc
_refine_ls_wR_factor_gt 0.1495
_refine_ls_wR_factor_ref 0.1768
_reflns_number_gt 2728
_reflns_number_total 4381
_reflns_threshold_expression >2sigma(I)
_cod_data_source_file su2784sup1.cif
_cod_data_source_block I
_cod_original_cell_volume 1188.7(4)
_cod_database_code 2240027
_cod_database_fobs_code 2240027

loop_
_symmetry_equiv_pos_as_xyz
'x, y, z'
'-x, -y, -z'

loop_
_atom_site_type_symbol
_atom_site_label
_atom_site_fract_x
_atom_site_fract_y
_atom_site_fract_z
_atom_site_U_iso_or_equiv
_atom_site_adp_type
_atom_site_calc_flag
_atom_site_refinement_flags
_atom_site_occupancy
_atom_site_symmetry_multiplicity
Cl Cl1 0.48461(11) 0.07229(11) 0.16877(9) 0.0792(4) Uani d . 1 1
O O1 1.1884(2) 0.5955(2) 0.8803(2) 0.0542(6) Uani d . 1 1
N N1 1.3863(3) 0.3971(3) 0.7210(3) 0.0494(7) Uani d . 1 1
H H1A 1.4745 0.4332 0.7676 0.059 Uiso calc R 1 1
C C1 0.8128(3) 0.1650(3) 0.5022(3) 0.0481(8) Uani d . 1 1
H H1B 0.8548 0.1250 0.5593 0.058 Uiso calc R 1 1
N N2 0.8964(3) 0.3420(3) 0.9111(2) 0.0472(7) Uani d . 1 1
H H2A 0.8496 0.3612 0.9590 0.057 Uiso calc R 1 1
O O2 1.4243(2) 0.6008(2) 0.9253(2) 0.0643(7) Uani d . 1 1
C C2 0.6959(3) 0.0963(3) 0.3918(3) 0.0486(8) Uani d . 1 1
H H2B 0.6599 0.0110 0.3745 0.058 Uiso calc R 1 1
O O3 0.6953(2) 0.4961(2) 0.8462(2) 0.0649(7) Uani d . 1 1
C C3 0.6339(3) 0.1556(3) 0.3084(3) 0.0505(8) Uani d . 1 1
O O4 0.7917(3) 0.5349(2) 0.7210(2) 0.0649(7) Uani d . 1 1
C C4 0.6861(4) 0.2805(4) 0.3326(3) 0.0636(10) Uani d . 1 1
H H4A 0.6429 0.3198 0.2752 0.076 Uiso calc R 1 1
C C5 0.8042(4) 0.3484(3) 0.4436(3) 0.0544(9) Uani d . 1 1
H H5A 0.8401 0.4334 0.4599 0.065 Uiso calc R 1 1
C C6 0.8694(3) 0.2916(3) 0.5305(3) 0.0392(7) Uani d . 1 1
C C7 0.9952(3) 0.3692(3) 0.6546(3) 0.0379(7) Uani d . 1 1
H H7A 0.9867 0.4608 0.6708 0.045 Uiso calc R 1 1
C C8 1.1433(3) 0.3553(3) 0.6522(3) 0.0387(7) Uani d . 1 1
C C9 1.1884(3) 0.2641(3) 0.5618(3) 0.0420(7) Uani d . 1 1
C C10 1.1168(4) 0.1620(3) 0.4438(3) 0.0520(8) Uani d . 1 1
H H10A 1.0169 0.1414 0.4082 0.062 Uiso calc R 1 1
C C11 1.1962(4) 0.0937(3) 0.3823(4) 0.0610(10) Uani d . 1 1
H H11A 1.1492 0.0269 0.3042 0.073 Uiso calc R 1 1
C C12 1.3474(4) 0.1226(4) 0.4348(4) 0.0628(10) Uani d . 1 1
H H12A 1.3983 0.0729 0.3917 0.075 Uiso calc R 1 1
C C13 1.4211(4) 0.2216(3) 0.5474(4) 0.0586(9) Uani d . 1 1
H H13A 1.5211 0.2412 0.5814 0.070 Uiso calc R 1 1
C C14 1.3401(3) 0.2928(3) 0.6098(3) 0.0458(8) Uani d . 1 1
C C15 1.2682(3) 0.4352(3) 0.7465(3) 0.0421(7) Uani d . 1 1
C C16 1.2854(3) 0.5492(3) 0.8566(3) 0.0435(7) Uani d . 1 1
C C17 1.4544(5) 0.7217(4) 1.0310(4) 0.0861(14) Uani d . 1 1
H H17A 1.5566 0.7502 1.0740 0.129 Uiso calc R 1 1
H H17B 1.4165 0.7089 1.0883 0.129 Uiso calc R 1 1
H H17C 1.4102 0.7863 1.0007 0.129 Uiso calc R 1 1
C C18 0.9788(3) 0.3408(3) 0.7625(3) 0.0377(7) Uani d . 1 1
C C19 1.0442(3) 0.2506(3) 0.8189(3) 0.0407(7) Uani d . 1 1
C C20 1.1385(3) 0.1625(3) 0.7983(3) 0.0501(8) Uani d . 1 1
H H20A 1.1738 0.1553 0.7366 0.060 Uiso calc R 1 1
C C21 1.1774(4) 0.0877(4) 0.8703(4) 0.0604(9) Uani d . 1 1
H H21A 1.2390 0.0289 0.8567 0.073 Uiso calc R 1 1
C C22 1.1255(4) 0.0985(4) 0.9646(4) 0.0640(10) Uani d . 1 1
H H22A 1.1550 0.0474 1.0131 0.077 Uiso calc R 1 1
C C23 1.0335(4) 0.1817(3) 0.9869(3) 0.0565(9) Uani d . 1 1
H H23A 1.0004 0.1889 1.0500 0.068 Uiso calc R 1 1
C C24 0.9908(3) 0.2555(3) 0.9116(3) 0.0447(8) Uani d . 1 1
C C25 0.8887(3) 0.3933(3) 0.8212(3) 0.0407(7) Uani d . 1 1
C C26 0.7834(3) 0.4793(3) 0.7995(3) 0.0459(8) Uani d . 1 1
C C27 0.6854(5) 0.6167(4) 0.6893(5) 0.0922(15) Uani d . 1 1
H H27A 0.7009 0.6511 0.6319 0.138 Uiso calc R 1 1
H H27B 0.6943 0.6868 0.7648 0.138 Uiso calc R 1 1
H H27C 0.5907 0.5662 0.6501 0.138 Uiso calc R 1 1

loop_
_atom_site_aniso_label
_atom_site_aniso_U_11
_atom_site_aniso_U_22
_atom_site_aniso_U_33
_atom_site_aniso_U_12
_atom_site_aniso_U_13
_atom_site_aniso_U_23
Cl1 0.0580(6) 0.0938(8) 0.0525(6) 0.0045(5) 0.0014(4) 0.0102(5)
O1 0.0494(14) 0.0606(14) 0.0504(13) 0.0031(11) 0.0266(11) 0.0107(11)
N1 0.0327(14) 0.0601(17) 0.0575(17) 0.0042(12) 0.0215(13) 0.0205(14)
C1 0.0460(18) 0.0504(19) 0.0497(18) 0.0086(15) 0.0175(15) 0.0222(16)
N2 0.0437(15) 0.0562(16) 0.0462(15) 0.0066(13) 0.0277(13) 0.0134(13)
O2 0.0417(13) 0.0720(16) 0.0589(14) -0.0074(12) 0.0128(11) 0.0088(13)
C2 0.0441(18) 0.0450(18) 0.0527(19) 0.0006(15) 0.0176(16) 0.0154(16)
O3 0.0427(13) 0.0794(18) 0.0800(17) 0.0187(12) 0.0360(13) 0.0249(14)
C3 0.0404(18) 0.060(2) 0.0435(18) 0.0072(16) 0.0130(15) 0.0140(16)
O4 0.0632(16) 0.0732(16) 0.0851(18) 0.0372(13) 0.0431(14) 0.0447(15)
C4 0.064(2) 0.077(3) 0.052(2) 0.014(2) 0.0130(18) 0.038(2)
C5 0.053(2) 0.057(2) 0.054(2) 0.0014(16) 0.0153(17) 0.0287(17)
C6 0.0328(15) 0.0458(17) 0.0434(16) 0.0069(13) 0.0193(13) 0.0169(14)
C7 0.0379(16) 0.0390(16) 0.0417(16) 0.0073(13) 0.0209(13) 0.0150(13)
C8 0.0359(16) 0.0418(16) 0.0437(16) 0.0053(13) 0.0202(13) 0.0174(14)
C9 0.0438(17) 0.0433(17) 0.0496(18) 0.0077(14) 0.0279(15) 0.0195(15)
C10 0.0517(19) 0.0517(19) 0.059(2) 0.0041(16) 0.0320(17) 0.0169(17)
C11 0.075(3) 0.050(2) 0.064(2) 0.0047(18) 0.043(2) 0.0122(18)
C12 0.073(3) 0.055(2) 0.082(3) 0.0176(19) 0.057(2) 0.022(2)
C13 0.050(2) 0.063(2) 0.080(3) 0.0171(17) 0.0406(19) 0.030(2)
C14 0.0425(18) 0.0501(19) 0.0564(19) 0.0112(15) 0.0290(15) 0.0232(16)
C15 0.0378(16) 0.0469(17) 0.0461(17) 0.0055(14) 0.0200(14) 0.0190(15)
C16 0.0374(17) 0.0534(19) 0.0427(17) -0.0011(15) 0.0181(14) 0.0194(15)
C17 0.077(3) 0.083(3) 0.058(2) -0.031(2) 0.012(2) -0.002(2)
C18 0.0292(14) 0.0415(16) 0.0382(15) 0.0022(12) 0.0131(12) 0.0104(13)
C19 0.0333(15) 0.0455(17) 0.0398(16) 0.0016(13) 0.0139(13) 0.0125(14)
C20 0.0413(18) 0.056(2) 0.058(2) 0.0120(15) 0.0219(16) 0.0249(17)
C21 0.048(2) 0.063(2) 0.079(3) 0.0170(17) 0.0232(19) 0.038(2)
C22 0.055(2) 0.076(3) 0.068(2) 0.009(2) 0.0157(19) 0.045(2)
C23 0.055(2) 0.072(2) 0.0490(19) 0.0034(19) 0.0202(17) 0.0316(18)
C24 0.0423(17) 0.0509(19) 0.0394(16) 0.0007(15) 0.0160(14) 0.0154(15)
C25 0.0334(15) 0.0467(17) 0.0413(16) 0.0015(13) 0.0177(13) 0.0125(14)
C26 0.0348(16) 0.0480(18) 0.0482(18) 0.0024(14) 0.0178(14) 0.0085(15)
C27 0.088(3) 0.090(3) 0.117(4) 0.050(3) 0.043(3) 0.056(3)

loop_
_atom_type_symbol
_atom_type_description
_atom_type_scat_dispersion_real
_atom_type_scat_dispersion_imag
_atom_type_scat_source
C C 0.0033 0.0016 'International Tables Vol C Tables 4.2.6.8 and 6.1.1.4'
H H 0.0000 0.0000 'International Tables Vol C Tables 4.2.6.8 and 6.1.1.4'
N N 0.0061 0.0033 'International Tables Vol C Tables 4.2.6.8 and 6.1.1.4'
O O 0.0106 0.0060 'International Tables Vol C Tables 4.2.6.8 and 6.1.1.4'
Cl Cl 0.1484 0.1585 'International Tables Vol C Tables 4.2.6.8 and 6.1.1.4'

loop_
_geom_angle_atom_site_label_1
_geom_angle_atom_site_label_2
_geom_angle_atom_site_label_3
_geom_angle
C14 N1 C15 108.9(3)
C14 N1 H1A 125.6
C15 N1 H1A 125.6
C2 C1 C6 122.0(3)
C2 C1 H1B 119.0
C6 C1 H1B 119.0
C24 N2 C25 108.9(2)
C24 N2 H2A 125.5
C25 N2 H2A 125.5
C16 O2 C17 116.1(3)
C3 C2 C1 118.9(3)
C3 C2 H2B 120.5
C1 C2 H2B 120.5
C4 C3 C2 121.1(3)
C4 C3 Cl1 118.7(3)
C2 C3 Cl1 120.2(3)
C26 O4 C27 116.5(3)
C3 C4 C5 119.4(3)
C3 C4 H4A 120.3
C5 C4 H4A 120.3
C6 C5 C4 121.0(3)
C6 C5 H5A 119.5
C4 C5 H5A 119.5
C1 C6 C5 117.5(3)
C1 C6 C7 121.9(3)
C5 C6 C7 120.5(3)
C18 C7 C8 112.7(2)
C18 C7 C6 110.0(2)
C8 C7 C6 114.8(2)
C18 C7 H7A 106.2
C8 C7 H7A 106.2
C6 C7 H7A 106.2
C15 C8 C9 105.6(3)
C15 C8 C7 123.1(3)
C9 C8 C7 131.3(3)
C10 C9 C14 117.8(3)
C10 C9 C8 135.1(3)
C14 C9 C8 107.1(3)
C11 C10 C9 119.3(3)
C11 C10 H10A 120.4
C9 C10 H10A 120.4
C10 C11 C12 121.3(3)
C10 C11 H11A 119.3
C12 C11 H11A 119.3
C13 C12 C11 121.6(3)
C13 C12 H12A 119.2
C11 C12 H12A 119.2
C12 C13 C14 117.2(3)
C12 C13 H13A 121.4
C14 C13 H13A 121.4
N1 C14 C13 129.0(3)
N1 C14 C9 108.2(3)
C13 C14 C9 122.8(3)
C8 C15 N1 110.2(3)
C8 C15 C16 129.1(3)
N1 C15 C16 120.7(3)
O1 C16 O2 123.8(3)
O1 C16 C15 125.2(3)
O2 C16 C15 110.9(3)
O2 C17 H17A 109.5
O2 C17 H17B 109.5
H17A C17 H17B 109.5
O2 C17 H17C 109.5
H17A C17 H17C 109.5
H17B C17 H17C 109.5
C25 C18 C19 106.3(3)
C25 C18 C7 125.4(3)
C19 C18 C7 128.2(2)
C20 C19 C24 118.2(3)
C20 C19 C18 135.0(3)
C24 C19 C18 106.7(3)
C21 C20 C19 119.1(3)
C21 C20 H20A 120.4
C19 C20 H20A 120.4
C20 C21 C22 121.0(3)
C20 C21 H21A 119.5
C22 C21 H21A 119.5
C23 C22 C21 121.8(3)
C23 C22 H22A 119.1
C21 C22 H22A 119.1
C22 C23 C24 117.4(3)
C22 C23 H23A 121.3
C24 C23 H23A 121.3
N2 C24 C23 129.3(3)
N2 C24 C19 108.3(3)
C23 C24 C19 122.5(3)
N2 C25 C18 109.8(3)
N2 C25 C26 116.6(3)
C18 C25 C26 133.4(3)
O3 C26 O4 123.4(3)
O3 C26 C25 123.4(3)
O4 C26 C25 113.2(3)
O4 C27 H27A 109.5
O4 C27 H27B 109.5
H27A C27 H27B 109.5
O4 C27 H27C 109.5
H27A C27 H27C 109.5
H27B C27 H27C 109.5

loop_
_geom_bond_atom_site_label_1
_geom_bond_atom_site_label_2
_geom_bond_distance
Cl1 C3 1.745(3)
O1 C16 1.203(4)
N1 C14 1.365(4)
N1 C15 1.384(4)
N1 H1A 0.8600
C1 C2 1.380(4)
C1 C6 1.382(4)
C1 H1B 0.9300
N2 C24 1.370(4)
N2 C25 1.378(4)
N2 H2A 0.8600
O2 C16 1.336(4)
O2 C17 1.448(4)
C2 C3 1.367(5)
C2 H2B 0.9300
O3 C26 1.213(4)
C3 C4 1.365(5)
O4 C26 1.329(4)
O4 C27 1.451(4)
C4 C5 1.388(5)
C4 H4A 0.9300
C5 C6 1.384(4)
C5 H5A 0.9300
C6 C7 1.526(4)
C7 C18 1.520(4)
C7 C8 1.521(4)
C7 H7A 0.9800
C8 C15 1.382(4)
C8 C9 1.448(4)
C9 C10 1.411(4)
C9 C14 1.413(4)
C10 C11 1.370(5)
C10 H10A 0.9300
C11 C12 1.406(5)
C11 H11A 0.9300
C12 C13 1.363(5)
C12 H12A 0.9300
C13 C14 1.402(4)
C13 H13A 0.9300
C15 C16 1.457(4)
C17 H17A 0.9600
C17 H17B 0.9600
C17 H17C 0.9600
C18 C25 1.383(4)
C18 C19 1.441(4)
C19 C20 1.408(4)
C19 C24 1.412(4)
C20 C21 1.368(5)
C20 H20A 0.9300
C21 C22 1.406(5)
C21 H21A 0.9300
C22 C23 1.361(5)
C22 H22A 0.9300
C23 C24 1.392(5)
C23 H23A 0.9300
C25 C26 1.457(4)
C27 H27A 0.9600
C27 H27B 0.9600
C27 H27C 0.9600

loop_
_geom_hbond_atom_site_label_D
_geom_hbond_atom_site_label_H
_geom_hbond_atom_site_label_A
_geom_hbond_site_symmetry_A
_geom_hbond_distance_DH
_geom_hbond_distance_HA
_geom_hbond_distance_DA
_geom_hbond_angle_DHA
N2 H2A O1 2_767 0.86 2.04 2.862(3) 159
N1 H1A O3 1_655 0.86 2.08 2.923(4) 168
C20 H20A Cg1 . 0.93 2.89 3.568(4) 131
C10 H10A Cg3 . 0.93 2.90 3.705(5) 146
C27 H27A Cg4 2_766 0.96 2.78 3.719(5) 166
C11 H11A Cg5 2_756 0.93 2.88 3.750(4) 156

loop_
_geom_torsion_atom_site_label_1
_geom_torsion_atom_site_label_2
_geom_torsion_atom_site_label_3
_geom_torsion_atom_site_label_4
_geom_torsion
C6 C1 C2 C3 -0.4(5)
C1 C2 C3 C4 0.2(5)
C1 C2 C3 Cl1 -179.2(2)
C2 C3 C4 C5 0.1(5)
Cl1 C3 C4 C5 179.6(3)
C3 C4 C5 C6 -0.4(6)
C2 C1 C6 C5 0.1(5)
C2 C1 C6 C7 177.8(3)
C4 C5 C6 C1 0.2(5)
C4 C5 C6 C7 -177.4(3)
C1 C6 C7 C18 -39.6(4)
C5 C6 C7 C18 138.0(3)
C1 C6 C7 C8 88.9(3)
C5 C6 C7 C8 -93.6(3)
C18 C7 C8 C15 -65.3(4)
C6 C7 C8 C15 167.7(3)
C18 C7 C8 C9 113.9(3)
C6 C7 C8 C9 -13.2(4)
C15 C8 C9 C10 -177.0(3)
C7 C8 C9 C10 3.8(6)
C15 C8 C9 C14 1.7(3)
C7 C8 C9 C14 -177.5(3)
C14 C9 C10 C11 1.4(5)
C8 C9 C10 C11 179.9(3)
C9 C10 C11 C12 0.5(5)
C10 C11 C12 C13 -1.7(6)
C11 C12 C13 C14 0.8(5)
C15 N1 C14 C13 -179.6(3)
C15 N1 C14 C9 0.7(3)
C12 C13 C14 N1 -178.5(3)
C12 C13 C14 C9 1.2(5)
C10 C9 C14 N1 177.5(3)
C8 C9 C14 N1 -1.5(3)
C10 C9 C14 C13 -2.3(5)
C8 C9 C14 C13 178.8(3)
C9 C8 C15 N1 -1.3(3)
C7 C8 C15 N1 178.0(3)
C9 C8 C15 C16 175.5(3)
C7 C8 C15 C16 -5.2(5)
C14 N1 C15 C8 0.4(3)
C14 N1 C15 C16 -176.7(3)
C17 O2 C16 O1 -2.2(5)
C17 O2 C16 C15 174.5(3)
C8 C15 C16 O1 -2.9(5)
N1 C15 C16 O1 173.6(3)
C8 C15 C16 O2 -179.6(3)
N1 C15 C16 O2 -3.1(4)
C8 C7 C18 C25 151.8(3)
C6 C7 C18 C25 -78.6(3)
C8 C7 C18 C19 -32.3(4)
C6 C7 C18 C19 97.2(3)
C25 C18 C19 C20 176.3(3)
C7 C18 C19 C20 -0.2(5)
C25 C18 C19 C24 -1.0(3)
C7 C18 C19 C24 -177.5(3)
C24 C19 C20 C21 -1.5(4)
C18 C19 C20 C21 -178.6(3)
C19 C20 C21 C22 -0.5(5)
C20 C21 C22 C23 1.0(6)
C21 C22 C23 C24 0.6(5)
C25 N2 C24 C23 179.4(3)
C25 N2 C24 C19 -0.4(3)
C22 C23 C24 N2 177.5(3)
C22 C23 C24 C19 -2.8(5)
C20 C19 C24 N2 -176.9(3)
C18 C19 C24 N2 0.9(3)
C20 C19 C24 C23 3.3(5)
C18 C19 C24 C23 -178.9(3)
C24 N2 C25 C18 -0.2(3)
C24 N2 C25 C26 174.8(3)
C19 C18 C25 N2 0.8(3)
C7 C18 C25 N2 177.4(3)
C19 C18 C25 C26 -173.1(3)
C7 C18 C25 C26 3.5(5)
C27 O4 C26 O3 -1.7(5)
C27 O4 C26 C25 176.8(3)
N2 C25 C26 O3 -7.7(4)
C18 C25 C26 O3 165.9(3)
N2 C25 C26 O4 173.8(3)
C18 C25 C26 O4 -12.6(5)
